data_7112319
loop_
_publ_author_name
'Chia, Poh Wai'
'Bello, Davide'
'Slawin, Alexandra M. Z.'
'O'Hagan, David'

_publ_section_title
;
 Fluorinated 5- and 7-membered carbacycle motifs by reaction of
 difluorocarbene with acetylene ethers.
;
_journal_issue 22
_journal_name_full 'Chemical communications (Cambridge, England)'
_journal_page_first 2189
_journal_page_last 2191
_journal_paper_doi 10.1039/c3cc39066g
_journal_volume 49
_journal_year 2013
_chemical_absolute_configuration ad
_chemical_formula_moiety 'C11 H12 F6 O2'
_chemical_formula_sum 'C11 H12 F6 O2'
_chemical_formula_weight 290.20
_space_group_IT_number 33
_symmetry_cell_setting orthorhombic
_symmetry_Int_Tables_number 33
_symmetry_space_group_name_Hall 'P 2c -2n'
_symmetry_space_group_name_H-M 'P n a 21'
_atom_sites_solution_hydrogens geom
_atom_sites_solution_primary direct
_atom_sites_solution_secondary difmap
_cell_angle_alpha 90.0000
_cell_angle_beta 90.0000
_cell_angle_gamma 90.0000
_cell_formula_units_Z 4
_cell_length_a 9.4508(11)
_cell_length_b 26.424(3)
_cell_length_c 5.0500(6)
_cell_measurement_reflns_used 11417
_cell_measurement_temperature 173
_cell_measurement_theta_max 68.09
_cell_measurement_theta_min 3.33
_cell_volume 1261.1(3)
_computing_cell_refinement 'CrystalClear-SM Expert 2.0 r2'
_computing_data_collection 'CrystalClear-SM Expert 2.0 r2 (Rigaku, 2009)'
_computing_data_reduction 'CrystalClear-SM Expert 2.0 r2'
_computing_molecular_graphics 'CrystalStructure 4.0'
_computing_publication_material 'CrystalStructure 4.0 (Rigaku, 2010)'
_computing_structure_refinement 'SHELXL97 (Sheldrick, 2008)'
_computing_structure_solution 'SIR2004 (Burla, et al., 2005)'
_diffrn_ambient_temperature 173
_diffrn_detector_area_resol_mean 29.257
_diffrn_measured_fraction_theta_full 0.980
_diffrn_measured_fraction_theta_max 0.975
_diffrn_measurement_device_type 'Rigaku Saturn70'
_diffrn_measurement_method \w
_diffrn_radiation_type 'Cu K\a'
_diffrn_radiation_wavelength 1.54187
_diffrn_reflns_av_R_equivalents 0.0881
_diffrn_reflns_limit_h_max 11
_diffrn_reflns_limit_h_min -11
_diffrn_reflns_limit_k_max 31
_diffrn_reflns_limit_k_min -31
_diffrn_reflns_limit_l_max 5
_diffrn_reflns_limit_l_min -6
_diffrn_reflns_number 14894
_diffrn_reflns_theta_full 67.00
_diffrn_reflns_theta_max 68.13
_diffrn_standards_number 0
_exptl_absorpt_coefficient_mu 1.459
_exptl_absorpt_correction_type none
_exptl_crystal_colour colorless
_exptl_crystal_density_diffrn 1.528
_exptl_crystal_density_method 'not measured'
_exptl_crystal_description prism
_exptl_crystal_F_000 592.00
_exptl_crystal_size_max 0.100
_exptl_crystal_size_mid 0.100
_exptl_crystal_size_min 0.100
_refine_diff_density_max 0.230
_refine_diff_density_min -0.230
_refine_ls_abs_structure_details 'Flack, H. D. (1983), Acta Cryst. A39, 876-881. 938 Friedel Pairs'
_refine_ls_abs_structure_Flack -0.0(2)
_refine_ls_extinction_method none
_refine_ls_goodness_of_fit_ref 1.090
_refine_ls_hydrogen_treatment constr
_refine_ls_number_parameters 172
_refine_ls_number_reflns 2197
_refine_ls_number_restraints 1
_refine_ls_R_factor_gt 0.0452
_refine_ls_shift/su_max 0.001
_refine_ls_structure_factor_coef Fsqd
_refine_ls_weighting_details 'w = 1/[\s^2^(Fo^2^)+(0.0540P)^2^+0.6180P] where P=(Fo^2^+2Fc^2^)/3'
_refine_ls_weighting_scheme calc
_refine_ls_wR_factor_ref 0.1206
_reflns_number_gt 2122
_reflns_number_total 2197
_reflns_threshold_expression F^2^>2.0\s(F^2^)
_cod_duplicate_entry 7108925
_cod_data_source_file c3cc39066g.txt
_cod_data_source_block 4a
_cod_database_code 7112319

loop_
_symmetry_equiv_pos_site_id
_symmetry_equiv_pos_as_xyz
1 +X,+Y,+Z
2 1/2-X,1/2+Y,1/2+Z
3 1/2+X,1/2-Y,+Z
4 -X,-Y,1/2+Z

loop_
_atom_site_label
_atom_site_type_symbol
_atom_site_fract_x
_atom_site_fract_y
_atom_site_fract_z
_atom_site_U_iso_or_equiv
_atom_site_adp_type
_atom_site_occupancy
_atom_site_symmetry_multiplicity
_atom_site_calc_flag
_atom_site_refinement_flags
F1 F 0.2781(2) 0.19204(6) 0.9186(5) 0.0616(6) Uani 1.0 4 d .
F2 F 0.25016(19) 0.14992(7) 0.5548(5) 0.0621(6) Uani 1.0 4 d .
F3 F 0.6652(2) 0.03857(7) 0.9417(5) 0.0669(6) Uani 1.0 4 d .
F4 F 0.5850(3) 0.06184(8) 0.5536(5) 0.0711(6) Uani 1.0 4 d .
F5 F 0.6752(3) 0.13413(8) 1.1070(4) 0.0615(6) Uani 1.0 4 d .
F6 F 0.79954(18) 0.11659(9) 0.7580(5) 0.0743(7) Uani 1.0 4 d .
O1 O 0.43088(18) 0.22168(7) 0.5149(5) 0.0446(5) Uani 1.0 4 d .
O3 O 0.20841(19) 0.10168(7) 1.0168(5) 0.0475(6) Uani 1.0 4 d .
C1 C 0.4734(3) 0.18099(9) 0.6541(6) 0.0365(6) Uani 1.0 4 d .
C2 C 0.3404(3) 0.15656(10) 0.7643(6) 0.0385(6) Uani 1.0 4 d .
C3 C 0.3395(3) 0.10689(9) 0.9150(6) 0.0385(6) Uani 1.0 4 d .
C4 C 0.4415(3) 0.07246(10) 0.9317(7) 0.0472(7) Uani 1.0 4 d .
C5 C 0.5856(4) 0.07508(12) 0.8177(7) 0.0518(8) Uani 1.0 4 d .
C6 C 0.6646(4) 0.12429(12) 0.8432(7) 0.0479(7) Uani 1.0 4 d .
C7 C 0.6077(3) 0.16857(11) 0.6957(7) 0.0448(7) Uani 1.0 4 d .
C8 C 0.5364(3) 0.25196(10) 0.3839(7) 0.0460(7) Uani 1.0 4 d .
C9 C 0.4599(4) 0.29258(11) 0.2341(8) 0.0574(9) Uani 1.0 4 d .
C10 C 0.1783(4) 0.05660(11) 1.1655(8) 0.0527(8) Uani 1.0 4 d .
C11 C 0.0303(4) 0.06115(13) 1.2686(10) 0.0714(12) Uani 1.0 4 d .
H4 H 0.4194 0.0427 1.0283 0.0566 Uiso 1.0 4 calc R
H7 H 0.6762 0.1908 0.6219 0.0538 Uiso 1.0 4 calc R
H8A H 0.5927 0.2308 0.2610 0.0552 Uiso 1.0 4 calc R
H8B H 0.6013 0.2672 0.5155 0.0552 Uiso 1.0 4 calc R
H9A H 0.5287 0.3137 0.1396 0.0688 Uiso 1.0 4 calc R
H9B H 0.4061 0.3136 0.3582 0.0688 Uiso 1.0 4 calc R
H9C H 0.3950 0.2770 0.1065 0.0688 Uiso 1.0 4 calc R
H10A H 0.2458 0.0531 1.3143 0.0632 Uiso 1.0 4 calc R
H10B H 0.1869 0.0264 1.0506 0.0632 Uiso 1.0 4 calc R
H11A H -0.0356 0.0643 1.1196 0.0857 Uiso 1.0 4 calc R
H11B H 0.0230 0.0912 1.3816 0.0857 Uiso 1.0 4 calc R
H11C H 0.0066 0.0309 1.3720 0.0857 Uiso 1.0 4 calc R

loop_
_atom_site_aniso_label
_atom_site_aniso_U_11
_atom_site_aniso_U_22
_atom_site_aniso_U_33
_atom_site_aniso_U_12
_atom_site_aniso_U_13
_atom_site_aniso_U_23
F1 0.0658(11) 0.0335(8) 0.0856(14) 0.0062(8) 0.0384(11) 0.0043(9)
F2 0.0506(9) 0.0635(11) 0.0723(13) -0.0169(8) -0.0242(10) 0.0273(10)
F3 0.0589(10) 0.0510(10) 0.0907(15) 0.0272(8) 0.0038(11) 0.0116(11)
F4 0.1023(16) 0.0588(12) 0.0523(11) 0.0091(12) 0.0104(12) -0.0172(10)
F5 0.0664(13) 0.0715(12) 0.0465(11) -0.0077(10) -0.0110(9) -0.0013(10)
F6 0.0386(10) 0.0871(15) 0.0972(17) 0.0216(9) 0.0163(11) 0.0293(14)
O1 0.0357(9) 0.0372(9) 0.0610(13) -0.0006(8) 0.0050(10) 0.0115(9)
O3 0.0369(10) 0.0379(10) 0.0678(14) -0.0013(8) 0.0015(10) 0.0151(10)
C1 0.0381(13) 0.0335(12) 0.0378(14) -0.0007(11) -0.0001(11) -0.0035(12)
C2 0.0335(13) 0.0349(13) 0.0471(16) 0.0020(10) -0.0012(12) 0.0004(12)
C3 0.0376(13) 0.0306(12) 0.0473(16) -0.0007(10) -0.0045(12) 0.0013(12)
C4 0.0462(15) 0.0349(13) 0.0605(19) 0.0012(12) -0.0023(14) 0.0060(14)
C5 0.0543(19) 0.0451(16) 0.056(2) 0.0182(14) -0.0001(15) -0.0023(15)
C6 0.0351(14) 0.0597(18) 0.0491(17) 0.0080(13) 0.0041(13) 0.0027(15)
C7 0.0373(13) 0.0472(15) 0.0499(17) 0.0003(12) 0.0048(13) 0.0022(14)
C8 0.0393(14) 0.0409(14) 0.0578(18) -0.0049(11) 0.0116(14) 0.0016(14)
C9 0.0525(18) 0.0399(15) 0.080(3) -0.0008(13) 0.0187(17) 0.0147(16)
C10 0.0479(16) 0.0371(15) 0.073(3) -0.0060(12) -0.0015(16) 0.0168(15)
C11 0.0547(19) 0.0524(19) 0.107(4) -0.0072(15) 0.015(3) 0.028(3)

loop_
_atom_type_symbol
_atom_type_description
_atom_type_scat_dispersion_real
_atom_type_scat_dispersion_imag
_atom_type_scat_source
C C 0.0181 0.0091
;
International Tables for Crystallography
(1992, Vol. C, Tables 4.2.6.8 and 6.1.1.4)
;
H H 0.0000 0.0000
;
International Tables for Crystallography
(1992, Vol. C, Table 6.1.1.4)
;
F F 0.0727 0.0534
;
International Tables for Crystallography
(1992, Vol. C, Tables 4.2.6.8 and 6.1.1.4)
;
O O 0.0492 0.0322
;
International Tables for Crystallography
(1992, Vol. C, Tables 4.2.6.8 and 6.1.1.4)
;

loop_
_geom_angle_atom_site_label_1
_geom_angle_atom_site_label_2
_geom_angle_atom_site_label_3
_geom_angle
_geom_angle_publ_flag
C1 O1 C8 118.5(2) yes
C3 O3 C10 117.8(2) yes
O1 C1 C2 106.5(2) yes
O1 C1 C7 124.5(3) yes
C2 C1 C7 128.9(3) yes
F1 C2 F2 105.2(2) yes
F1 C2 C1 106.1(2) yes
F1 C2 C3 107.9(3) yes
F2 C2 C1 106.7(3) yes
F2 C2 C3 105.8(3) yes
C1 C2 C3 123.8(3) yes
O3 C3 C2 106.6(2) yes
O3 C3 C4 124.9(3) yes
C2 C3 C4 128.3(3) yes
C3 C4 C5 127.7(3) yes
F3 C5 F4 105.4(3) yes
F3 C5 C4 107.1(3) yes
F3 C5 C6 107.2(3) yes
F4 C5 C4 111.1(3) yes
F4 C5 C6 107.7(3) yes
C4 C5 C6 117.6(3) yes
F5 C6 F6 105.6(3) yes
F5 C6 C5 106.5(3) yes
F5 C6 C7 111.5(3) yes
F6 C6 C5 108.0(3) yes
F6 C6 C7 107.4(3) yes
C5 C6 C7 117.2(3) yes
C1 C7 C6 128.3(3) yes
O1 C8 C9 107.2(3) yes
O3 C10 C11 107.5(3) yes
C3 C4 H4 116.161 no
C5 C4 H4 116.180 no
C1 C7 H7 115.853 no
C6 C7 H7 115.870 no
O1 C8 H8A 110.276 no
O1 C8 H8B 110.278 no
C9 C8 H8A 110.272 no
C9 C8 H8B 110.285 no
H8A C8 H8B 108.538 no
C8 C9 H9A 109.467 no
C8 C9 H9B 109.474 no
C8 C9 H9C 109.484 no
H9A C9 H9B 109.460 no
H9A C9 H9C 109.465 no
H9B C9 H9C 109.477 no
O3 C10 H10A 110.227 no
O3 C10 H10B 110.219 no
C11 C10 H10A 110.219 no
C11 C10 H10B 110.211 no
H10A C10 H10B 108.492 no
C10 C11 H11A 109.474 no
C10 C11 H11B 109.470 no
C10 C11 H11C 109.478 no
H11A C11 H11B 109.471 no
H11A C11 H11C 109.466 no
H11B C11 H11C 109.468 no

loop_
_geom_bond_atom_site_label_1
_geom_bond_atom_site_label_2
_geom_bond_distance
_geom_bond_publ_flag
F1 C2 1.354(4) yes
F2 C2 1.370(4) yes
F3 C5 1.374(4) yes
F4 C5 1.379(5) yes
F5 C6 1.361(4) yes
F6 C6 1.361(4) yes
O1 C1 1.346(4) yes
O1 C8 1.440(4) yes
O3 C3 1.349(4) yes
O3 C10 1.437(4) yes
C1 C2 1.519(4) yes
C1 C7 1.328(4) yes
C2 C3 1.517(4) yes
C3 C4 1.328(4) yes
C4 C5 1.480(5) yes
C5 C6 1.505(5) yes
C6 C7 1.488(5) yes
C8 C9 1.499(5) yes
C10 C11 1.497(5) yes
C4 H4 0.950 no
C7 H7 0.950 no
C8 H8A 0.990 no
C8 H8B 0.990 no
C9 H9A 0.980 no
C9 H9B 0.980 no
C9 H9C 0.980 no
C10 H10A 0.990 no
C10 H10B 0.990 no
C11 H11A 0.980 no
C11 H11B 0.980 no
C11 H11C 0.980 no

loop_
_geom_contact_atom_site_label_1
_geom_contact_atom_site_label_2
_geom_contact_distance
_geom_contact_publ_flag
_geom_contact_site_symmetry_2
F1 O1 2.618(3) no .
F1 O3 2.526(3) no .
F1 C4 3.518(4) no .
F1 C7 3.370(4) no .
F2 O1 2.560(3) no .
F2 O3 2.688(4) no .
F2 C4 3.329(4) no .
F2 C7 3.488(4) no .
F3 F5 2.661(3) no .
F3 F6 2.593(3) no .
F3 C3 3.571(4) no .
F4 F5 3.491(3) no .
F4 F6 2.696(3) no .
F4 C1 3.359(4) no .
F4 C2 3.569(4) no .
F4 C3 3.183(4) no .
F4 C7 2.918(4) no .
F5 C1 3.225(4) no .
F5 C3 3.394(4) no .
F5 C4 2.883(4) no .
F6 C1 3.560(4) no .
C1 C4 3.206(4) no .
C1 C5 3.105(4) no .
C2 C5 3.174(5) no .
C2 C6 3.205(4) no .
C3 C6 3.128(4) no .
C3 C7 3.211(4) no .
C4 C7 3.215(4) no .
C4 C10 2.786(5) no .
C7 C8 2.791(5) no .
F1 F2 3.410(3) no 1_556
F1 O1 3.430(3) no 1_556
F1 C8 3.596(4) no 3_456
F1 C9 3.542(4) no 1_556
F1 C9 3.427(4) no 3_456
F2 F1 3.410(3) no 1_554
F2 O3 3.027(4) no 1_554
F2 C3 3.528(4) no 1_554
F2 C8 3.398(4) no 3_455
F2 C9 3.529(4) no 3_455
F2 C10 3.226(4) no 1_554
F2 C11 3.451(5) no 1_554
F3 F4 3.240(4) no 1_556
F3 F4 3.598(3) no 4_655
F3 C10 3.234(4) no 4_654
F4 F3 3.240(4) no 1_554
F4 F3 3.598(3) no 4_654
F4 F5 3.076(3) no 1_554
F4 C4 3.432(4) no 1_554
F5 F4 3.076(3) no 1_556
F5 F6 3.522(3) no 1_556
F5 C1 3.578(4) no 1_556
F5 C7 3.174(4) no 1_556
F5 C9 3.377(4) no 3_556
F6 F5 3.522(3) no 1_554
O1 F1 3.430(3) no 1_554
O3 F2 3.027(4) no 1_556
C1 F5 3.578(4) no 1_554
C3 F2 3.528(4) no 1_556
C4 F4 3.432(4) no 1_556
C7 F5 3.174(4) no 1_554
C8 F1 3.596(4) no 3_554
C8 F2 3.398(4) no 3_555
C9 F1 3.542(4) no 1_554
C9 F1 3.427(4) no 3_554
C9 F2 3.529(4) no 3_555
C9 F5 3.377(4) no 3_454
C10 F2 3.226(4) no 1_556
C10 F3 3.234(4) no 4_655
C11 F2 3.451(5) no 1_556
F3 H4 2.3658 no .
F4 H4 2.9077 no .
F4 H7 3.5318 no .
F5 H4 3.4414 no .
F5 H7 2.8710 no .
F6 H7 2.3826 no .
O1 H7 2.5164 no .
O1 H9A 3.2180 no .
O1 H9B 2.5653 no .
O1 H9C 2.5511 no .
O3 H4 2.5323 no .
O3 H11A 2.5615 no .
O3 H11B 2.5573 no .
O3 H11C 3.2170 no .
C1 H8A 2.6352 no .
C1 H8B 2.6718 no .
C2 H4 3.3756 no .
C2 H7 3.3770 no .
C3 H10A 2.6210 no .
C3 H10B 2.6594 no .
C4 H10A 2.7232 no .
C4 H10B 2.7626 no .
C5 H7 3.3258 no .
C6 H4 3.3016 no .
C7 H8A 2.7470 no .
C7 H8B 2.7609 no .
C8 H7 2.4086 no .
C10 H4 2.4101 no .
H4 H10A 2.2033 no .
H4 H10B 2.2416 no .
H7 H8A 2.2504 no .
H7 H8B 2.2054 no .
H8A H9A 2.3528 no .
H8A H9B 2.8523 no .
H8A H9C 2.3640 no .
H8B H9A 2.3633 no .
H8B H9B 2.3538 no .
H8B H9C 2.8524 no .
H10A H11A 2.8503 no .
H10A H11B 2.3580 no .
H10A H11C 2.3534 no .
H10B H11A 2.3548 no .
H10B H11B 2.8503 no .
H10B H11C 2.3565 no .
F1 H7 3.5718 no 3_455
F1 H8A 3.5883 no 1_556
F1 H8A 3.1962 no 3_456
F1 H8B 2.8454 no 3_455
F1 H9A 2.6128 no 3_456
F1 H9C 2.6766 no 1_556
F2 H8B 2.6107 no 3_455
F2 H9A 3.1152 no 3_455
F2 H9B 3.5342 no 3_455
F2 H10A 2.8317 no 1_554
F2 H11B 2.7898 no 1_554
F3 H4 3.0989 no 4_654
F3 H10A 2.6446 no 4_654
F3 H10B 2.9672 no 4_654
F3 H11A 3.0446 no 1_655
F4 H4 3.1213 no 1_554
F4 H4 2.7643 no 4_654
F4 H10A 3.4338 no 1_554
F4 H10B 3.1754 no 4_654
F5 H7 3.0008 no 1_556
F5 H8A 2.7821 no 1_556
F5 H9B 2.8775 no 3_556
F5 H9C 3.1352 no 3_556
F5 H11A 3.2990 no 1_655
F6 H9A 3.4347 no 3_556
F6 H9B 2.9143 no 3_555
F6 H9C 3.4369 no 3_556
F6 H11A 2.7699 no 1_655
F6 H11B 2.9197 no 1_654
F6 H11C 3.5709 no 1_654
O1 H7 3.3815 no 3_455
O1 H8B 3.1285 no 3_455
O1 H9C 3.3434 no 1_556
O3 H9A 2.8762 no 3_456
C1 H8A 3.5209 no 1_556
C1 H9C 3.4940 no 1_556
C2 H8B 3.2778 no 3_455
C2 H9A 3.5906 no 3_456
C3 H10A 3.4645 no 1_554
C5 H4 3.4374 no 4_654
C6 H8A 3.5831 no 1_556
C6 H11A 3.5340 no 1_655
C7 H8A 3.2976 no 1_556
C7 H9B 3.3283 no 3_555
C9 H7 3.3497 no 3_455
C9 H8A 3.5281 no 3_455
C9 H11B 3.2160 no 3_554
C10 H11C 3.2559 no 4_554
C11 H9A 3.3711 no 3_456
C11 H9B 3.5408 no 3_456
C11 H10B 3.4051 no 4_555
C11 H11C 3.1707 no 4_554
H4 F3 3.0989 no 4_655
H4 F4 3.1213 no 1_556
H4 F4 2.7643 no 4_655
H4 C5 3.4374 no 4_655
H7 F1 3.5718 no 3_555
H7 F5 3.0008 no 1_554
H7 O1 3.3815 no 3_555
H7 C9 3.3497 no 3_555
H7 H8A 3.4865 no 1_556
H7 H9B 2.5510 no 3_555
H7 H9C 3.4319 no 3_555
H7 H9C 3.3148 no 3_556
H8A F1 3.5883 no 1_554
H8A F1 3.1962 no 3_554
H8A F5 2.7821 no 1_554
H8A C1 3.5209 no 1_554
H8A C6 3.5831 no 1_554
H8A C7 3.2976 no 1_554
H8A C9 3.5281 no 3_555
H8A H7 3.4865 no 1_554
H8A H9B 3.2236 no 3_555
H8A H9C 2.9695 no 3_555
H8B F1 2.8454 no 3_555
H8B F2 2.6107 no 3_555
H8B O1 3.1285 no 3_555
H8B C2 3.2778 no 3_555
H8B H9A 3.4515 no 1_556
H8B H9C 3.5739 no 1_556
H9A F1 2.6128 no 3_554
H9A F2 3.1152 no 3_555
H9A F6 3.4347 no 3_454
H9A O3 2.8762 no 3_554
H9A C2 3.5906 no 3_554
H9A C11 3.3711 no 3_554
H9A H8B 3.4515 no 1_554
H9A H11A 3.2825 no 3_554
H9A H11B 2.7955 no 3_554
H9B F2 3.5342 no 3_555
H9B F5 2.8775 no 3_454
H9B F6 2.9143 no 3_455
H9B C7 3.3283 no 3_455
H9B C11 3.5408 no 3_554
H9B H7 2.5510 no 3_455
H9B H8A 3.2236 no 3_455
H9B H11A 3.4879 no 3_554
H9B H11B 2.7504 no 3_554
H9C F1 2.6766 no 1_554
H9C F5 3.1352 no 3_454
H9C F6 3.4369 no 3_454
H9C O1 3.3434 no 1_554
H9C C1 3.4940 no 1_554
H9C H7 3.3148 no 3_454
H9C H7 3.4319 no 3_455
H9C H8A 2.9695 no 3_455
H9C H8B 3.5739 no 1_554
H10A F2 2.8317 no 1_556
H10A F3 2.6446 no 4_655
H10A F4 3.4338 no 1_556
H10A C3 3.4645 no 1_556
H10B F3 2.9672 no 4_655
H10B F4 3.1754 no 4_655
H10B C11 3.4051 no 4_554
H10B H11A 3.5393 no 4_554
H10B H11C 2.5404 no 4_554
H11A F3 3.0446 no 1_455
H11A F5 3.2990 no 1_455
H11A F6 2.7699 no 1_455
H11A C6 3.5340 no 1_455
H11A H9A 3.2825 no 3_456
H11A H9B 3.4879 no 3_456
H11A H10B 3.5393 no 4_555
H11A H11C 2.8234 no 4_554
H11B F2 2.7898 no 1_556
H11B F6 2.9197 no 1_456
H11B C9 3.2160 no 3_456
H11B H9A 2.7955 no 3_456
H11B H9B 2.7504 no 3_456
H11C F6 3.5709 no 1_456
H11C C10 3.2559 no 4_555
H11C C11 3.1707 no 4_555
H11C H10B 2.5404 no 4_555
H11C H11A 2.8234 no 4_555
H11C H11C 3.0108 no 4_554
H11C H11C 3.0108 no 4_555

loop_
_geom_torsion_atom_site_label_1
_geom_torsion_atom_site_label_2
_geom_torsion_atom_site_label_3
_geom_torsion_atom_site_label_4
_geom_torsion
_geom_torsion_publ_flag
C1 O1 C8 C9 177.1(2) no
C8 O1 C1 C2 -179.2(2) no
C8 O1 C1 C7 5.1(4) no
C3 O3 C10 C11 177.0(3) no
C10 O3 C3 C2 178.6(3) no
C10 O3 C3 C4 3.1(4) no
O1 C1 C2 F1 -60.0(3) no
O1 C1 C2 F2 51.8(3) no
O1 C1 C2 C3 174.7(3) no
O1 C1 C7 C6 -179.2(3) no
C2 C1 C7 C6 6.1(5) no
C7 C1 C2 F1 115.5(3) no
C7 C1 C2 F2 -132.7(3) no
C7 C1 C2 C3 -9.8(5) no
F1 C2 C3 O3 45.8(3) no
F1 C2 C3 C4 -138.9(3) no
F2 C2 C3 O3 -66.5(3) no
F2 C2 C3 C4 108.9(3) no
C1 C2 C3 O3 170.3(3) no
C1 C2 C3 C4 -14.4(5) no
O3 C3 C4 C5 177.9(3) no
C2 C3 C4 C5 3.4(6) no
C3 C4 C5 F3 164.1(3) no
C3 C4 C5 F4 -81.3(4) no
C3 C4 C5 C6 43.4(5) no
F3 C5 C6 F5 -61.6(3) no
F3 C5 C6 F6 51.5(4) no
F3 C5 C6 C7 172.9(3) no
F4 C5 C6 F5 -174.5(3) no
F4 C5 C6 F6 -61.4(3) no
F4 C5 C6 C7 59.9(4) no
C4 C5 C6 F5 59.0(4) no
C4 C5 C6 F6 172.1(3) no
C4 C5 C6 C7 -66.6(4) no
F5 C6 C7 C1 -86.1(4) no
F6 C6 C7 C1 158.6(3) no
C5 C6 C7 C1 37.0(5) no
